data_7700950
loop_
_publ_author_name
'Liu, Ge'
'Lu, Yu-Ke'
'Ma, Yao-Yu'
'Wang, Xiao-Qing'
'Hou, Lei'
'Wang, Yao-Yu'

_publ_section_title
;
 Syntheses of three new isostructural lanthanide coordination polymers
 with tunable emission colours through bimetallic doping, and their
 luminescence sensing properties.
;
_journal_issue 36
_journal_name_full 'Dalton transactions (Cambridge, England : 2003)'
_journal_page_first 13607
_journal_page_last 13613
_journal_paper_doi 10.1039/c9dt02733e
_journal_volume 48
_journal_year 2019
_chemical_formula_sum 'C27 H22 Eu N3 O8'
_chemical_formula_weight 668.43
_space_group_crystal_system monoclinic
_space_group_IT_number 14
_space_group_name_Hall '-P 2ybc'
_space_group_name_H-M_alt 'P 1 21/c 1'
_symmetry_space_group_name_Hall '-P 2ybc'
_symmetry_space_group_name_H-M 'P 1 21/c 1'
_atom_sites_solution_hydrogens mixed
_audit_creation_method SHELXL-2014/7
_audit_update_record
;
2019-06-04 deposited with the CCDC.    2019-08-28 downloaded from the CCDC.
;
_cell_angle_alpha 90
_cell_angle_beta 94.2690(10)
_cell_angle_gamma 90
_cell_formula_units_Z 4
_cell_length_a 9.2177(2)
_cell_length_b 16.4957(3)
_cell_length_c 17.2738(4)
_cell_measurement_reflns_used 61036
_cell_measurement_temperature 150(2)
_cell_measurement_theta_max 25.40
_cell_measurement_theta_min 2.47
_cell_volume 2619.24(10)
_computing_structure_refinement 'SHELXL-2014/7 (Sheldrick, 2014)'
_diffrn_ambient_temperature 150(2)
_diffrn_measured_fraction_theta_full 0.997
_diffrn_measured_fraction_theta_max 0.997
_diffrn_measurement_device_type 'Bruker APEX-II CCD'
_diffrn_radiation_type MoK\a
_diffrn_radiation_wavelength 0.71073
_diffrn_reflns_av_R_equivalents 0.0272
_diffrn_reflns_av_unetI/netI 0.0093
_diffrn_reflns_Laue_measured_fraction_full 0.997
_diffrn_reflns_Laue_measured_fraction_max 0.997
_diffrn_reflns_limit_h_max 11
_diffrn_reflns_limit_h_min -11
_diffrn_reflns_limit_k_max 19
_diffrn_reflns_limit_k_min -19
_diffrn_reflns_limit_l_max 20
_diffrn_reflns_limit_l_min -20
_diffrn_reflns_number 81483
_diffrn_reflns_point_group_measured_fraction_full 0.997
_diffrn_reflns_point_group_measured_fraction_max 0.997
_diffrn_reflns_theta_full 25.242
_diffrn_reflns_theta_max 25.444
_diffrn_reflns_theta_min 2.216
_exptl_absorpt_coefficient_mu 2.450
_exptl_absorpt_correction_type multi-scan
_exptl_absorpt_process_details sadabs
_exptl_crystal_colour colorless
_exptl_crystal_density_diffrn 1.695
_exptl_crystal_description prism
_exptl_crystal_F_000 1328
_exptl_crystal_size_max 0.150
_exptl_crystal_size_mid 0.130
_exptl_crystal_size_min 0.100
_exptl_transmission_factor_max 0.7452
_exptl_transmission_factor_min 0.5510
_refine_diff_density_max 0.409
_refine_diff_density_min -0.577
_refine_diff_density_rms 0.055
_refine_ls_extinction_method none
_refine_ls_goodness_of_fit_ref 1.053
_refine_ls_hydrogen_treatment constr
_refine_ls_matrix_type full
_refine_ls_number_parameters 355
_refine_ls_number_reflns 4819
_refine_ls_number_restraints 0
_refine_ls_restrained_S_all 1.053
_refine_ls_R_factor_all 0.0150
_refine_ls_R_factor_gt 0.0144
_refine_ls_shift/su_max 0.002
_refine_ls_shift/su_mean 0.000
_refine_ls_structure_factor_coef Fsqd
_refine_ls_weighting_details 'w=1/[\s^2^(Fo^2^)+(0.0120P)^2^+3.2681P] where P=(Fo^2^+2Fc^2^)/3'
_refine_ls_weighting_scheme calc
_refine_ls_wR_factor_gt 0.0346
_refine_ls_wR_factor_ref 0.0349
_reflns_Friedel_coverage 0.000
_reflns_number_gt 4701
_reflns_number_total 4819
_reflns_threshold_expression 'I > 2\s(I)'
_cod_data_source_file c9dt02733e2.cif
_cod_data_source_block Eu
_cod_depositor_comments 'Adding full bibliography for 7700950--7700952.cif.'
_cod_database_code 7700950
_shelx_shelxl_version_number 2014/7
_shelx_space_group_comment
;
The symmetry employed for this shelxl refinement is uniquely defined
by the following loop, which should always be used as a source of
symmetry information in preference to the above space-group names.
They are only intended as comments.
;
_shelx_estimated_absorpt_t_min 0.710
_shelx_estimated_absorpt_t_max 0.792

loop_
_space_group_symop_operation_xyz
'x, y, z'
'-x, y+1/2, -z+1/2'
'-x, -y, -z'
'x, -y-1/2, z-1/2'

loop_
_atom_site_label
_atom_site_type_symbol
_atom_site_fract_x
_atom_site_fract_y
_atom_site_fract_z
_atom_site_U_iso_or_equiv
_atom_site_adp_type
_atom_site_occupancy
_atom_site_site_symmetry_order
_atom_site_calc_flag
_atom_site_refinement_flags_posn
_atom_site_refinement_flags_adp
Eu1 Eu 0.20977(2) 0.02764(2) 0.99554(2) 0.01104(3) Uani 1 1 d . .
C1 C -0.01319(19) 0.13149(11) 0.92131(10) 0.0148(4) Uani 1 1 d . .
C2 C -0.1257(2) 0.17665(11) 0.87168(11) 0.0173(4) Uani 1 1 d . .
C3 C -0.1026(2) 0.19054(12) 0.79438(11) 0.0200(4) Uani 1 1 d . .
H3 H -0.0163 0.1709 0.7742 0.024 Uiso 1 1 calc R U
C4 C -0.2036(2) 0.23273(12) 0.74587(11) 0.0216(4) Uani 1 1 d . .
C5 C -0.3272(2) 0.26192(12) 0.77967(12) 0.0218(4) Uani 1 1 d . .
C6 C -0.3518(2) 0.24921(12) 0.85689(12) 0.0229(4) Uani 1 1 d . .
H6 H -0.4365 0.2703 0.8777 0.027 Uiso 1 1 calc R U
C7 C -0.2509(2) 0.20539(12) 0.90319(11) 0.0204(4) Uani 1 1 d . .
H7 H -0.2668 0.1950 0.9560 0.024 Uiso 1 1 calc R U
C8 C -0.1814(3) 0.24698(15) 0.66225(12) 0.0314(5) Uani 1 1 d . .
H8A H -0.0950 0.2173 0.6482 0.047 Uiso 1 1 calc R U
H8B H -0.1676 0.3051 0.6534 0.047 Uiso 1 1 calc R U
H8C H -0.2668 0.2279 0.6302 0.047 Uiso 1 1 calc R U
C9 C -0.4340(2) 0.30648(13) 0.73128(12) 0.0273(5) Uani 1 1 d . .
C10 C -0.00153(19) -0.05465(11) 0.84604(10) 0.0158(4) Uani 1 1 d . .
C11 C -0.0139(2) -0.08291(12) 0.76234(10) 0.0169(4) Uani 1 1 d . .
C12 C 0.0901(2) -0.06075(12) 0.71258(11) 0.0216(4) Uani 1 1 d . .
H12 H 0.1709 -0.0290 0.7319 0.026 Uiso 1 1 calc R U
C13 C 0.0792(2) -0.08399(13) 0.63469(11) 0.0253(4) Uani 1 1 d . .
C14 C -0.0398(2) -0.13226(13) 0.60913(11) 0.0251(4) Uani 1 1 d . .
C15 C -0.1435(2) -0.15639(13) 0.65881(12) 0.0262(5) Uani 1 1 d . .
H15 H -0.2222 -0.1901 0.6404 0.031 Uiso 1 1 calc R U
C16 C -0.1310(2) -0.13080(13) 0.73536(11) 0.0216(4) Uani 1 1 d . .
H16 H -0.2025 -0.1460 0.7695 0.026 Uiso 1 1 calc R U
C17 C 0.1911(3) -0.05822(17) 0.58080(14) 0.0428(6) Uani 1 1 d . .
H17A H 0.1487 -0.0177 0.5442 0.064 Uiso 1 1 calc R U
H17B H 0.2226 -0.1054 0.5520 0.064 Uiso 1 1 calc R U
H17C H 0.2749 -0.0347 0.6110 0.064 Uiso 1 1 calc R U
C18 C -0.0573(3) -0.15792(16) 0.52864(13) 0.0362(6) Uani 1 1 d . .
C19 C 0.49611(19) -0.04730(11) 1.11794(10) 0.0149(4) Uani 1 1 d . .
C20 C 0.51629(19) -0.06891(11) 1.20286(10) 0.0165(4) Uani 1 1 d . .
C21 C 0.4113(2) -0.04529(12) 1.25189(11) 0.0201(4) Uani 1 1 d . .
H21 H 0.3302 -0.0144 1.2316 0.024 Uiso 1 1 calc R U
C22 C 0.4225(2) -0.06604(12) 1.33023(11) 0.0241(4) Uani 1 1 d . .
C23 C 0.5433(2) -0.11193(13) 1.35731(11) 0.0252(4) Uani 1 1 d . .
C24 C 0.6504(2) -0.13515(13) 1.30883(12) 0.0264(4) Uani 1 1 d . .
H24 H 0.7323 -0.1655 1.3290 0.032 Uiso 1 1 calc R U
C25 C 0.6370(2) -0.11375(12) 1.23110(11) 0.0219(4) Uani 1 1 d . .
H25 H 0.7090 -0.1294 1.1975 0.026 Uiso 1 1 calc R U
C26 C 0.3082(3) -0.04018(15) 1.38282(13) 0.0395(6) Uani 1 1 d . .
H26A H 0.3424 0.0075 1.4126 0.059 Uiso 1 1 calc R U
H26B H 0.2894 -0.0845 1.4185 0.059 Uiso 1 1 calc R U
H26C H 0.2183 -0.0267 1.3516 0.059 Uiso 1 1 calc R U
C27 C 0.5566(3) -0.13683(15) 1.43810(13) 0.0347(5) Uani 1 1 d . .
N1 N -0.5180(2) 0.34090(13) 0.69197(12) 0.0391(5) Uani 1 1 d . .
N2 N -0.0731(3) -0.17767(17) 0.46550(12) 0.0596(7) Uani 1 1 d . .
N3 N 0.5651(3) -0.15766(18) 1.50131(13) 0.0579(7) Uani 1 1 d . .
O1 O -0.05392(13) 0.08180(8) 0.97213(7) 0.0160(3) Uani 1 1 d . .
O1W O 0.30691(17) 0.15824(9) 1.04774(8) 0.0299(3) Uani 1 1 d . .
H1WA H 0.3628 0.1767 1.0150 0.045 Uiso 1 1 d R U
H1WB H 0.3532 0.1612 1.0921 0.045 Uiso 1 1 d R U
O2 O 0.11780(13) 0.14258(8) 0.91195(8) 0.0196(3) Uani 1 1 d . .
O2W O 0.35254(14) -0.09681(8) 0.95821(8) 0.0208(3) Uani 1 1 d . .
H2WA H 0.4397 -0.0963 0.9781 0.031 Uiso 1 1 d R U
H2WB H 0.3707 -0.0876 0.9115 0.031 Uiso 1 1 d R U
O3 O 0.12015(14) -0.02738(8) 0.87252(7) 0.0186(3) Uani 1 1 d . .
O4 O -0.11382(14) -0.05999(9) 0.88168(8) 0.0240(3) Uani 1 1 d . .
O5 O 0.38447(14) -0.00794(8) 1.09594(7) 0.0189(3) Uani 1 1 d . .
O6 O 0.59071(13) -0.07082(8) 1.07424(7) 0.0194(3) Uani 1 1 d . .

loop_
_atom_site_aniso_label
_atom_site_aniso_U_11
_atom_site_aniso_U_22
_atom_site_aniso_U_33
_atom_site_aniso_U_23
_atom_site_aniso_U_13
_atom_site_aniso_U_12
Eu1 0.00770(5) 0.01659(5) 0.00877(5) 0.00052(3) 0.00015(3) -0.00001(3)
C1 0.0146(9) 0.0154(9) 0.0143(9) -0.0005(7) -0.0001(7) 0.0006(7)
C2 0.0144(9) 0.0156(9) 0.0212(9) 0.0039(7) -0.0027(7) -0.0017(7)
C3 0.0176(9) 0.0215(10) 0.0206(10) 0.0027(8) -0.0004(8) 0.0003(8)
C4 0.0253(10) 0.0203(10) 0.0187(10) 0.0041(8) -0.0020(8) -0.0032(8)
C5 0.0165(9) 0.0203(10) 0.0276(10) 0.0045(8) -0.0059(8) 0.0002(8)
C6 0.0163(9) 0.0246(10) 0.0277(11) 0.0045(8) 0.0018(8) 0.0027(8)
C7 0.0167(9) 0.0220(10) 0.0224(10) 0.0050(8) 0.0015(8) 0.0001(8)
C8 0.0335(12) 0.0385(13) 0.0218(11) 0.0067(9) 0.0001(9) 0.0024(10)
C9 0.0245(11) 0.0298(11) 0.0270(11) 0.0074(9) -0.0025(9) 0.0006(9)
C10 0.0152(9) 0.0196(9) 0.0124(9) -0.0026(7) -0.0001(7) 0.0035(7)
C11 0.0163(9) 0.0219(9) 0.0122(9) -0.0019(7) -0.0001(7) 0.0051(7)
C12 0.0215(10) 0.0255(10) 0.0181(9) -0.0026(8) 0.0035(8) -0.0001(8)
C13 0.0327(11) 0.0272(11) 0.0170(10) 0.0008(8) 0.0083(8) 0.0058(9)
C14 0.0334(11) 0.0289(11) 0.0126(9) -0.0054(8) -0.0014(8) 0.0121(9)
C15 0.0243(10) 0.0322(12) 0.0212(10) -0.0099(9) -0.0041(8) 0.0033(9)
C16 0.0182(9) 0.0307(11) 0.0158(9) -0.0041(8) 0.0014(7) 0.0019(8)
C17 0.0587(17) 0.0470(15) 0.0256(12) -0.0005(11) 0.0224(12) -0.0046(13)
C18 0.0410(13) 0.0471(14) 0.0198(11) -0.0078(10) -0.0019(10) 0.0168(11)
C19 0.0110(8) 0.0188(9) 0.0147(9) 0.0020(7) 0.0003(7) -0.0023(7)
C20 0.0152(9) 0.0195(9) 0.0148(9) 0.0026(7) -0.0002(7) -0.0027(7)
C21 0.0224(10) 0.0205(10) 0.0176(9) 0.0018(8) 0.0033(8) 0.0026(8)
C22 0.0333(11) 0.0234(10) 0.0162(9) 0.0007(8) 0.0055(8) -0.0004(9)
C23 0.0338(11) 0.0271(11) 0.0142(9) 0.0031(8) -0.0014(8) -0.0044(9)
C24 0.0235(10) 0.0328(12) 0.0218(10) 0.0084(9) -0.0052(8) 0.0018(9)
C25 0.0169(9) 0.0284(11) 0.0203(10) 0.0050(8) -0.0001(8) 0.0010(8)
C26 0.0573(16) 0.0406(14) 0.0229(11) 0.0032(10) 0.0186(11) 0.0123(12)
C27 0.0388(13) 0.0437(14) 0.0211(12) 0.0073(10) -0.0015(9) -0.0026(11)
N1 0.0351(11) 0.0453(12) 0.0354(11) 0.0113(9) -0.0066(9) 0.0106(9)
N2 0.0660(16) 0.088(2) 0.0230(11) -0.0209(12) -0.0069(10) 0.0307(15)
N3 0.0566(15) 0.089(2) 0.0276(12) 0.0223(12) -0.0010(10) -0.0064(14)
O1 0.0141(6) 0.0179(6) 0.0162(6) 0.0042(5) 0.0018(5) 0.0019(5)
O1W 0.0421(9) 0.0271(8) 0.0195(7) -0.0008(6) -0.0045(6) -0.0098(7)
O2 0.0120(6) 0.0243(7) 0.0223(7) 0.0070(6) 0.0005(5) 0.0001(5)
O2W 0.0155(6) 0.0273(7) 0.0198(7) -0.0008(6) 0.0016(5) 0.0003(6)
O3 0.0143(6) 0.0282(7) 0.0130(6) -0.0038(5) -0.0002(5) -0.0007(5)
O4 0.0143(6) 0.0427(9) 0.0151(7) -0.0095(6) 0.0028(5) -0.0004(6)
O5 0.0144(6) 0.0275(7) 0.0145(6) 0.0030(5) -0.0006(5) 0.0052(6)
O6 0.0128(6) 0.0294(8) 0.0165(6) 0.0050(6) 0.0049(5) 0.0021(6)

loop_
_atom_type_symbol
_atom_type_description
_atom_type_scat_dispersion_real
_atom_type_scat_dispersion_imag
_atom_type_scat_source
C C 0.0033 0.0016 'International Tables Vol C Tables 4.2.6.8 and 6.1.1.4'
H H 0.0000 0.0000 'International Tables Vol C Tables 4.2.6.8 and 6.1.1.4'
N N 0.0061 0.0033 'International Tables Vol C Tables 4.2.6.8 and 6.1.1.4'
O O 0.0106 0.0060 'International Tables Vol C Tables 4.2.6.8 and 6.1.1.4'
Eu Eu -0.1578 3.6682 'International Tables Vol C Tables 4.2.6.8 and 6.1.1.4'

loop_
_geom_angle_atom_site_label_1
_geom_angle_atom_site_label_2
_geom_angle_atom_site_label_3
_geom_angle
_geom_angle_site_symmetry_1
_geom_angle_site_symmetry_3
O5 Eu1 O6 86.31(4) . 3_657
O5 Eu1 O1 91.69(4) . 3_557
O6 Eu1 O1 147.28(5) 3_657 3_557
O5 Eu1 O3 136.91(5) . .
O6 Eu1 O3 83.85(4) 3_657 .
O1 Eu1 O3 75.46(4) 3_557 .
O5 Eu1 O4 71.53(4) . 3_557
O6 Eu1 O4 136.44(5) 3_657 3_557
O1 Eu1 O4 72.39(5) 3_557 3_557
O3 Eu1 O4 137.39(4) . 3_557
O5 Eu1 O1W 74.90(5) . .
O6 Eu1 O1W 69.65(5) 3_657 .
O1 Eu1 O1W 140.92(5) 3_557 .
O3 Eu1 O1W 137.94(5) . .
O4 Eu1 O1W 68.56(5) 3_557 .
O5 Eu1 O2 143.28(5) . .
O6 Eu1 O2 73.83(4) 3_657 .
O1 Eu1 O2 121.56(4) 3_557 .
O3 Eu1 O2 72.24(5) . .
O4 Eu1 O2 102.08(5) 3_557 .
O1W Eu1 O2 69.36(5) . .
O5 Eu1 O2W 69.34(4) . .
O6 Eu1 O2W 71.33(4) 3_657 .
O1 Eu1 O2W 77.41(4) 3_557 .
O3 Eu1 O2W 67.75(4) . .
O4 Eu1 O2W 129.03(5) 3_557 .
O1W Eu1 O2W 127.84(5) . .
O2 Eu1 O2W 128.76(4) . .
O5 Eu1 O1 141.59(4) . .
O6 Eu1 O1 124.62(4) 3_657 .
O1 Eu1 O1 74.04(5) 3_557 .
O3 Eu1 O1 74.65(4) . .
O4 Eu1 O1 70.17(4) 3_557 .
O1W Eu1 O1 93.80(5) . .
O2 Eu1 O1 51.19(4) . .
O2W Eu1 O1 137.24(4) . .
O5 Eu1 C1 153.82(5) . .
O6 Eu1 C1 98.51(5) 3_657 .
O1 Eu1 C1 97.50(5) 3_557 .
O3 Eu1 C1 69.27(5) . .
O4 Eu1 C1 87.94(5) 3_557 .
O1W Eu1 C1 82.66(5) . .
O2 Eu1 C1 25.24(5) . .
O2W Eu1 C1 136.60(5) . .
O1 Eu1 C1 26.14(4) . .
O5 Eu1 Eu1 121.82(3) . 3_557
O6 Eu1 Eu1 151.12(3) 3_657 3_557
O1 Eu1 Eu1 38.70(3) 3_557 3_557
O3 Eu1 Eu1 71.15(3) . 3_557
O4 Eu1 Eu1 66.26(3) 3_557 3_557
O1W Eu1 Eu1 120.67(4) . 3_557
O2 Eu1 Eu1 84.68(3) . 3_557
O2W Eu1 Eu1 110.26(3) . 3_557
O1 Eu1 Eu1 35.34(3) . 3_557
C1 Eu1 Eu1 59.65(4) . 3_557
O2 C1 O1 121.43(16) . .
O2 C1 C2 119.43(16) . .
O1 C1 C2 119.14(16) . .
O2 C1 Eu1 58.76(9) . .
O1 C1 Eu1 63.39(9) . .
C2 C1 Eu1 170.70(13) . .
C3 C2 C7 120.68(17) . .
C3 C2 C1 119.01(17) . .
C7 C2 C1 120.30(17) . .
C2 C3 C4 121.24(18) . .
C2 C3 H3 119.4 . .
C4 C3 H3 119.4 . .
C3 C4 C5 116.63(18) . .
C3 C4 C8 121.83(19) . .
C5 C4 C8 121.54(18) . .
C6 C5 C4 123.01(18) . .
C6 C5 C9 118.75(19) . .
C4 C5 C9 118.24(18) . .
C7 C6 C5 118.98(18) . .
C7 C6 H6 120.5 . .
C5 C6 H6 120.5 . .
C6 C7 C2 119.43(18) . .
C6 C7 H7 120.3 . .
C2 C7 H7 120.3 . .
C4 C8 H8A 109.5 . .
C4 C8 H8B 109.5 . .
H8A C8 H8B 109.5 . .
C4 C8 H8C 109.5 . .
H8A C8 H8C 109.5 . .
H8B C8 H8C 109.5 . .
N1 C9 C5 178.8(3) . .
O4 C10 O3 126.48(17) . .
O4 C10 C11 116.33(16) . .
O3 C10 C11 117.19(16) . .
C12 C11 C16 119.92(17) . .
C12 C11 C10 120.34(17) . .
C16 C11 C10 119.73(16) . .
C11 C12 C13 121.51(19) . .
C11 C12 H12 119.2 . .
C13 C12 H12 119.2 . .
C12 C13 C14 117.32(18) . .
C12 C13 C17 121.1(2) . .
C14 C13 C17 121.60(19) . .
C15 C14 C13 121.81(18) . .
C15 C14 C18 118.4(2) . .
C13 C14 C18 119.8(2) . .
C16 C15 C14 119.37(19) . .
C16 C15 H15 120.3 . .
C14 C15 H15 120.3 . .
C15 C16 C11 120.04(19) . .
C15 C16 H16 120.0 . .
C11 C16 H16 120.0 . .
C13 C17 H17A 109.5 . .
C13 C17 H17B 109.5 . .
H17A C17 H17B 109.5 . .
C13 C17 H17C 109.5 . .
H17A C17 H17C 109.5 . .
H17B C17 H17C 109.5 . .
N2 C18 C14 179.0(3) . .
O5 C19 O6 124.71(17) . .
O5 C19 C20 117.20(16) . .
O6 C19 C20 118.08(16) . .
C21 C20 C25 120.66(17) . .
C21 C20 C19 119.09(16) . .
C25 C20 C19 120.23(17) . .
C20 C21 C22 121.28(19) . .
C20 C21 H21 119.4 . .
C22 C21 H21 119.4 . .
C21 C22 C23 117.26(18) . .
C21 C22 C26 120.9(2) . .
C23 C22 C26 121.88(19) . .
C24 C23 C22 121.98(18) . .
C24 C23 C27 119.1(2) . .
C22 C23 C27 118.9(2) . .
C25 C24 C23 119.70(19) . .
C25 C24 H24 120.2 . .
C23 C24 H24 120.2 . .
C24 C25 C20 119.11(19) . .
C24 C25 H25 120.4 . .
C20 C25 H25 120.4 . .
C22 C26 H26A 109.5 . .
C22 C26 H26B 109.5 . .
H26A C26 H26B 109.5 . .
C22 C26 H26C 109.5 . .
H26A C26 H26C 109.5 . .
H26B C26 H26C 109.5 . .
N3 C27 C23 178.6(3) . .
C1 O1 Eu1 148.70(12) . 3_557
C1 O1 Eu1 90.47(10) . .
Eu1 O1 Eu1 105.96(5) 3_557 .
Eu1 O1W H1WA 106.8 . .
Eu1 O1W H1WB 121.4 . .
H1WA O1W H1WB 106.9 . .
C1 O2 Eu1 95.99(11) . .
Eu1 O2W H2WA 112.4 . .
Eu1 O2W H2WB 103.8 . .
H2WA O2W H2WB 97.7 . .
C10 O3 Eu1 133.92(11) . .
C10 O4 Eu1 142.12(12) . 3_557
C19 O5 Eu1 148.84(12) . .
C19 O6 Eu1 143.93(12) . 3_657

loop_
_geom_bond_atom_site_label_1
_geom_bond_atom_site_label_2
_geom_bond_distance
_geom_bond_site_symmetry_2
Eu1 O5 2.3515(12) .
Eu1 O6 2.3817(12) 3_657
Eu1 O1 2.3987(13) 3_557
Eu1 O3 2.4000(13) .
Eu1 O4 2.4175(13) 3_557
Eu1 O1W 2.4772(14) .
Eu1 O2 2.4933(13) .
Eu1 O2W 2.5472(13) .
Eu1 O1 2.5929(12) .
Eu1 C1 2.9001(18) .
Eu1 Eu1 3.98724(18) 3_557
C1 O2 1.244(2) .
C1 O1 1.278(2) .
C1 C2 1.495(2) .
C2 C3 1.387(3) .
C2 C7 1.395(3) .
C3 C4 1.392(3) .
C3 H3 0.9500 .
C4 C5 1.403(3) .
C4 C8 1.493(3) .
C5 C6 1.385(3) .
C5 C9 1.444(3) .
C6 C7 1.384(3) .
C6 H6 0.9500 .
C7 H7 0.9500 .
C8 H8A 0.9800 .
C8 H8B 0.9800 .
C8 H8C 0.9800 .
C9 N1 1.142(3) .
C10 O4 1.246(2) .
C10 O3 1.262(2) .
C10 C11 1.515(2) .
C11 C12 1.384(3) .
C11 C16 1.390(3) .
C12 C13 1.395(3) .
C12 H12 0.9500 .
C13 C14 1.400(3) .
C13 C17 1.501(3) .
C14 C15 1.389(3) .
C14 C18 1.451(3) .
C15 C16 1.385(3) .
C15 H15 0.9500 .
C16 H16 0.9500 .
C17 H17A 0.9800 .
C17 H17B 0.9800 .
C17 H17C 0.9800 .
C18 N2 1.137(3) .
C19 O5 1.252(2) .
C19 O6 1.256(2) .
C19 C20 1.508(2) .
C20 C21 1.388(3) .
C20 C25 1.393(3) .
C21 C22 1.392(3) .
C21 H21 0.9500 .
C22 C23 1.398(3) .
C22 C26 1.503(3) .
C23 C24 1.395(3) .
C23 C27 1.451(3) .
C24 C25 1.385(3) .
C24 H24 0.9500 .
C25 H25 0.9500 .
C26 H26A 0.9800 .
C26 H26B 0.9800 .
C26 H26C 0.9800 .
C27 N3 1.142(3) .
O1 Eu1 2.3987(12) 3_557
O1W H1WA 0.8500 .
O1W H1WB 0.8500 .
O2W H2WA 0.8499 .
O2W H2WB 0.8500 .
O4 Eu1 2.4175(13) 3_557
O6 Eu1 2.3817(12) 3_657
